data_2202176
loop_
_publ_author_name
'Wu, Meimei'
'Zhang, Liyi'
'Chen, Zhongning'

_publ_section_title
;
 Bis[\m-bis(diphenylphosphino)methane]digold(I)
 bis(hexafluorophosphate) dichloromethane disolvate
;
_journal_issue 2
_journal_name_full 'Acta Crystallographica Section E'
_journal_page_first m72
_journal_page_last m73
_journal_paper_doi 10.1107/S1600536803001120
_journal_volume 59
_journal_year 2003
_chemical_formula_iupac '[Au2 (C25 H22 P2)2] (P F6)2, 2C2 H4 Cl4'
_chemical_formula_moiety 'C50 H44 Au2 P4 2+, 2P F6 1-, 2C1 H2 Cl2'
_chemical_formula_sum 'C52 H48 Au2 Cl4 F12 P6'
_chemical_formula_weight 1622.46
_chemical_name_common 'Au2 P6 F12 C51 H46 Cl2'
_chemical_name_systematic
;
Bis[bis(diphenylphosphino)methane)digold(I)
bishexafluorophosphatedichloromethane disolvate
;
_space_group_IT_number 62
_symmetry_cell_setting orthorhombic
_symmetry_space_group_name_Hall '-P 2ac 2n'
_symmetry_space_group_name_H-M 'P n m a'
_atom_sites_solution_hydrogens geom
_atom_sites_solution_primary direct
_atom_sites_solution_secondary difmap
_audit_creation_method SHELXL-97
_cell_angle_alpha 90
_cell_angle_beta 90
_cell_angle_gamma 90
_cell_formula_units_Z 4
_cell_length_a 20.6825(10)
_cell_length_b 21.0325(9)
_cell_length_c 13.2577(6)
_cell_measurement_reflns_used 4469
_cell_measurement_temperature 293(2)
_cell_measurement_theta_max 25.1
_cell_measurement_theta_min 1.8
_cell_volume 5767.2(5)
_computing_cell_refinement 'SMART and SAINT (Siemens, 1994)'
_computing_data_collection 'SMART (Siemens, 1996)'
_computing_data_reduction 'XPREP in SHELXTL (Siemens, 1994)'
_computing_molecular_graphics SHELXTL
_computing_publication_material SHELXTL
_computing_structure_refinement SHELXTL
_computing_structure_solution SHELXTL
_diffrn_ambient_temperature 293(2)
_diffrn_measured_fraction_theta_full 0.994
_diffrn_measured_fraction_theta_max 0.994
_diffrn_measurement_device_type 'Siemens SMART CCD'
_diffrn_measurement_method \w
_diffrn_radiation_monochromator graphite
_diffrn_radiation_source 'fine-focus sealed tube'
_diffrn_radiation_type MoK\a
_diffrn_radiation_wavelength 0.71073
_diffrn_reflns_av_R_equivalents 0.097
_diffrn_reflns_av_sigmaI/netI 0.081
_diffrn_reflns_limit_h_max 24
_diffrn_reflns_limit_h_min -24
_diffrn_reflns_limit_k_max 25
_diffrn_reflns_limit_k_min -20
_diffrn_reflns_limit_l_max 13
_diffrn_reflns_limit_l_min -15
_diffrn_reflns_number 16736
_diffrn_reflns_theta_full 25.1
_diffrn_reflns_theta_max 25.1
_diffrn_reflns_theta_min 1.8
_diffrn_standards_decay_% 0
_diffrn_standards_number 0
_exptl_absorpt_coefficient_mu 5.508
_exptl_absorpt_correction_T_max .332
_exptl_absorpt_correction_T_min .121
_exptl_absorpt_correction_type empirical
_exptl_absorpt_process_details '(SADABS; Sheldrick, 1996)'
_exptl_crystal_colour colorless
_exptl_crystal_density_diffrn 1.869
_exptl_crystal_density_method 'not measured'
_exptl_crystal_description block
_exptl_crystal_F_000 3136
_exptl_crystal_size_max .42
_exptl_crystal_size_mid .40
_exptl_crystal_size_min .20
_refine_diff_density_max 1.79
_refine_diff_density_min -1.15
_refine_ls_extinction_method none
_refine_ls_goodness_of_fit_ref 1.13
_refine_ls_hydrogen_treatment constr
_refine_ls_matrix_type full
_refine_ls_number_parameters 361
_refine_ls_number_reflns 5246
_refine_ls_number_restraints 10
_refine_ls_restrained_S_all 1.13
_refine_ls_R_factor_all 0.126
_refine_ls_R_factor_gt 0.066
_refine_ls_shift/su_max 0.001
_refine_ls_shift/su_mean 0.000
_refine_ls_structure_factor_coef Fsqd
_refine_ls_weighting_details 'calc w = 1[s^2^(Fo^2^)+(0.0355P)^2^+11.5869P] where P = (Fo^2^+2Fc^2^)3'
_refine_ls_weighting_scheme calc
_refine_ls_wR_factor_gt 0.133
_refine_ls_wR_factor_ref 0.160
_reflns_number_gt 3249
_reflns_number_total 5246
_reflns_threshold_expression I>2\s(I)
_cod_data_source_file tk6088.cif
_cod_data_source_block I
_cod_database_code 2202176
_cod_database_fobs_code 2202176

loop_
_symmetry_equiv_pos_as_xyz
'x, y, z'
'-x+1/2, -y, z+1/2'
'-x, y+1/2, -z'
'x+1/2, -y+1/2, -z+1/2'
'-x, -y, -z'
'x-1/2, y, -z-1/2'
'x, -y-1/2, z'
'-x-1/2, y-1/2, z-1/2'

loop_
_atom_site_label
_atom_site_fract_x
_atom_site_fract_y
_atom_site_fract_z
_atom_site_U_iso_or_equiv
_atom_site_adp_type
_atom_site_calc_flag
_atom_site_refinement_flags
_atom_site_occupancy
_atom_site_disorder_assembly
_atom_site_disorder_group
_atom_site_type_symbol
Au 0.89681(2) 0.17918(2) 0.06337(4) 0.03926(18) Uani d . 1 . . Au
Cl1 1.0149(6) 0.0193(5) 0.6436(7) 0.217(5) Uani d . 1 . . Cl
Cl2 1.1365(4) -0.0067(4) 0.7345(7) 0.164(3) Uani d . 1 . . Cl
P1 0.79368(14) 0.17692(18) -0.0043(3) 0.0394(8) Uani d . 1 . . P
P2 0.99966(14) 0.17747(17) 0.1328(2) 0.0349(7) Uani d . 1 . . P
P3 0.7473(3) 0.7500 0.8759(5) 0.0579(16) Uani d S 1 . . P
P4 0.4626(3) 0.7500 0.2775(5) 0.0674(19) Uani d S 1 . . P
F11 0.7454(6) 0.8237(5) 0.8747(8) 0.105(4) Uani d D 1 . . F
F12 0.7942(6) 0.7500 0.9696(9) 0.082(4) Uani d SD 1 . . F
F13 0.8062(6) 0.7500 0.8012(10) 0.108(6) Uani d SD 1 . . F
F14 0.7022(5) 0.7500 0.7778(9) 0.079(4) Uani d SD 1 . . F
F15 0.6863(6) 0.7500 0.9475(10) 0.094(5) Uani d SD 1 . . F
F21 0.4632(11) 0.6818(7) 0.2741(19) 0.303(17) Uani d D 1 . . F
F22 0.5104(8) 0.7500 0.3672(12) 0.211(15) Uani d SD 1 . . F
F23 0.5215(7) 0.7500 0.2021(11) 0.121(6) Uani d SD 1 . . F
F24 0.4179(8) 0.7500 0.1869(15) 0.31(3) Uani d SD 1 . . F
F25 0.4039(6) 0.7500 0.3539(11) 0.128(7) Uani d SD 1 . . F
C1 0.7496(8) 0.2500 0.0251(14) 0.038(5) Uani d S 1 . . C
H1A 0.7093 0.2500 -0.0123 0.046 Uiso calc SR 1 . . H
H1B 0.7390 0.2500 0.0963 0.046 Uiso calc SR 1 . . H
C01 1.0786(15) 0.0484(14) 0.699(3) 0.209(18) Uani d . 1 . . C
H01A 1.0647 0.0712 0.7590 0.250 Uiso calc R 1 . . H
H01B 1.0986 0.0790 0.6543 0.250 Uiso calc R 1 . . H
C2 1.0434(8) 0.2500 0.1018(14) 0.035(4) Uani d S 1 . . C
H2A 1.0843 0.2500 0.1377 0.041 Uiso calc SR 1 . . H
H2B 1.0529 0.2500 0.0301 0.041 Uiso calc SR 1 . . H
C11 0.7452(6) 0.1135(6) 0.0494(11) 0.040(3) Uani d . 1 . . C
C12 0.7378(8) 0.1131(8) 0.1551(13) 0.069(5) Uani d . 1 . . C
H12A 0.7565 0.1451 0.1937 0.082 Uiso calc R 1 . . H
C13 0.7032(9) 0.0658(8) 0.2013(16) 0.085(6) Uani d . 1 . . C
H13A 0.6957 0.0674 0.2704 0.101 Uiso calc R 1 . . H
C14 0.6794(10) 0.0158(10) 0.145(2) 0.107(9) Uani d . 1 . . C
H14A 0.6571 -0.0171 0.1767 0.128 Uiso calc R 1 . . H
C15 0.6889(10) 0.0150(8) 0.0449(19) 0.097(7) Uani d . 1 . . C
H15A 0.6735 -0.0192 0.0075 0.116 Uiso calc R 1 . . H
C16 0.7209(7) 0.0635(7) -0.0037(14) 0.066(5) Uani d . 1 . . C
H16A 0.7259 0.0622 -0.0734 0.079 Uiso calc R 1 . . H
C21 0.7921(6) 0.1684(6) -0.1397(10) 0.045(4) Uani d . 1 . . C
C22 0.7340(8) 0.1692(8) -0.1926(15) 0.077(5) Uani d . 1 . . C
H22A 0.6947 0.1723 -0.1588 0.093 Uiso calc R 1 . . H
C23 0.7360(10) 0.1652(8) -0.2969(14) 0.075(5) Uani d . 1 . . C
H23A 0.6975 0.1672 -0.3330 0.091 Uiso calc R 1 . . H
C24 0.7919(11) 0.1586(8) -0.3474(13) 0.081(6) Uani d . 1 . . C
H24A 0.7920 0.1555 -0.4174 0.097 Uiso calc R 1 . . H
C25 0.8489(9) 0.1566(8) -0.2944(15) 0.073(5) Uani d . 1 . . C
H25A 0.8878 0.1524 -0.3288 0.087 Uiso calc R 1 . . H
C26 0.8491(7) 0.1607(7) -0.1901(12) 0.059(4) Uani d . 1 . . C
H26A 0.8878 0.1581 -0.1547 0.071 Uiso calc R 1 . . H
C31 1.0006(6) 0.1692(7) 0.2668(10) 0.046(4) Uani d . 1 . . C
C32 0.9441(9) 0.1680(8) 0.3219(13) 0.076(5) Uani d . 1 . . C
H32A 0.9046 0.1701 0.2886 0.092 Uiso calc R 1 . . H
C33 0.9454(11) 0.1637(10) 0.4269(13) 0.093(7) Uani d . 1 . . C
H33A 0.9071 0.1630 0.4636 0.112 Uiso calc R 1 . . H
C34 1.0040(11) 0.1606(9) 0.4753(13) 0.083(6) Uani d . 1 . . C
H34A 1.0055 0.1588 0.5453 0.100 Uiso calc R 1 . . H
C35 1.0586(10) 0.1602(9) 0.4223(13) 0.079(6) Uani d . 1 . . C
H35A 1.0980 0.1566 0.4556 0.095 Uiso calc R 1 . . H
C36 1.0576(7) 0.1650(8) 0.3203(12) 0.063(5) Uani d . 1 . . C
H36A 1.0965 0.1655 0.2853 0.075 Uiso calc R 1 . . H
C41 1.0487(6) 0.1122(6) 0.0869(9) 0.036(3) Uani d . 1 . . C
C42 1.1027(8) 0.1183(8) 0.0261(15) 0.084(6) Uani d . 1 . . C
H42A 1.1164 0.1580 0.0041 0.101 Uiso calc R 1 . . H
C43 1.1356(9) 0.0639(11) -0.0012(19) 0.107(8) Uani d . 1 . . C
H43A 1.1719 0.0684 -0.0420 0.128 Uiso calc R 1 . . H
C44 1.1191(8) 0.0067(9) 0.0265(15) 0.077(5) Uani d . 1 . . C
H44A 1.1431 -0.0285 0.0063 0.092 Uiso calc R 1 . . H
C45 1.0652(11) -0.0004(9) 0.0863(18) 0.110(8) Uani d . 1 . . C
H45A 1.0514 -0.0406 0.1059 0.132 Uiso calc R 1 . . H
C46 1.0321(9) 0.0530(8) 0.1166(16) 0.093(7) Uani d . 1 . . C
H46A 0.9969 0.0481 0.1594 0.112 Uiso calc R 1 . . H

loop_
_atom_site_aniso_label
_atom_site_aniso_U_11
_atom_site_aniso_U_22
_atom_site_aniso_U_33
_atom_site_aniso_U_12
_atom_site_aniso_U_13
_atom_site_aniso_U_23
Au 0.0234(2) 0.0362(3) 0.0581(3) -0.0001(2) -0.0057(2) -0.0006(3)
Cl1 0.257(12) 0.202(11) 0.190(8) 0.000(9) -0.043(9) 0.091(8)
Cl2 0.160(7) 0.145(7) 0.186(7) 0.003(6) 0.057(6) 0.023(6)
P1 0.0210(16) 0.0395(19) 0.058(2) 0.0005(16) -0.0047(15) -0.0070(19)
P2 0.0224(15) 0.0340(18) 0.0484(19) -0.0004(15) -0.0036(14) 0.0018(18)
P3 0.033(3) 0.078(5) 0.063(4) 0.000 0.000(3) 0.000
P4 0.042(3) 0.090(6) 0.071(4) 0.000 0.004(3) 0.000
F11 0.132(10) 0.091(9) 0.092(8) -0.014(8) -0.022(7) 0.002(7)
F12 0.048(7) 0.142(14) 0.056(8) 0.000 -0.022(6) 0.000
F13 0.044(8) 0.206(19) 0.072(9) 0.000 0.010(7) 0.000
F14 0.045(7) 0.123(12) 0.070(9) 0.000 -0.018(7) 0.000
F15 0.075(9) 0.125(13) 0.083(10) 0.000 0.007(8) 0.000
F21 0.40(4) 0.083(12) 0.43(4) -0.077(17) 0.21(3) -0.053(17)
F22 0.077(13) 0.49(5) 0.069(11) 0.000 -0.007(10) 0.000
F23 0.070(10) 0.20(2) 0.088(11) 0.000 0.018(9) 0.000
F24 0.060(13) 0.77(9) 0.106(16) 0.000 0.005(12) 0.000
F25 0.054(9) 0.24(2) 0.093(11) 0.000 0.012(9) 0.000
C1 0.026(9) 0.039(11) 0.050(11) 0.000 -0.006(8) 0.000
C01 0.16(3) 0.10(2) 0.36(6) -0.04(2) 0.09(3) 0.02(3)
C2 0.020(9) 0.029(10) 0.055(12) 0.000 0.008(8) 0.000
C11 0.024(6) 0.025(7) 0.069(10) 0.000(5) 0.004(7) 0.006(7)
C12 0.073(12) 0.060(12) 0.073(12) -0.015(9) 0.004(9) 0.006(9)
C13 0.096(14) 0.052(11) 0.106(15) -0.007(11) 0.025(12) 0.024(11)
C14 0.077(14) 0.064(14) 0.18(2) -0.018(11) 0.052(16) 0.036(16)
C15 0.081(14) 0.040(10) 0.17(2) -0.025(10) 0.008(15) 0.016(13)
C16 0.067(11) 0.041(10) 0.089(12) -0.016(8) -0.005(10) -0.012(9)
C21 0.043(8) 0.041(9) 0.051(8) -0.011(7) -0.007(7) 0.000(7)
C22 0.046(9) 0.089(14) 0.097(14) 0.012(9) -0.026(9) -0.018(12)
C23 0.096(14) 0.070(13) 0.061(12) 0.014(11) -0.032(11) -0.004(10)
C24 0.131(19) 0.062(12) 0.050(11) 0.013(12) 0.007(12) 0.004(9)
C25 0.073(12) 0.063(12) 0.083(13) -0.008(9) 0.003(11) 0.001(10)
C26 0.050(9) 0.070(12) 0.058(10) -0.010(8) 0.011(8) -0.006(9)
C31 0.033(7) 0.057(10) 0.049(8) -0.002(7) 0.007(6) -0.004(7)
C32 0.068(11) 0.086(14) 0.075(12) 0.024(10) 0.020(10) 0.014(11)
C33 0.098(15) 0.123(19) 0.059(12) 0.046(13) 0.022(11) 0.018(12)
C34 0.114(17) 0.080(14) 0.055(11) 0.038(12) 0.003(12) 0.011(10)
C35 0.075(13) 0.105(16) 0.057(11) -0.006(11) -0.023(10) 0.009(10)
C36 0.039(8) 0.094(14) 0.055(10) -0.002(8) -0.006(7) 0.005(9)
C41 0.035(7) 0.028(8) 0.043(8) 0.001(5) -0.006(6) 0.001(6)
C42 0.077(12) 0.038(9) 0.138(17) 0.007(9) 0.047(13) -0.002(10)
C43 0.073(13) 0.082(16) 0.17(2) 0.004(12) 0.051(14) -0.017(15)
C44 0.059(11) 0.055(12) 0.116(15) 0.012(9) 0.013(10) -0.025(11)
C45 0.109(17) 0.040(11) 0.18(2) 0.014(11) 0.037(17) 0.005(13)
C46 0.095(14) 0.045(11) 0.139(17) 0.015(10) 0.056(13) 0.001(11)

loop_
_atom_type_symbol
_atom_type_description
_atom_type_scat_dispersion_real
_atom_type_scat_dispersion_imag
_atom_type_scat_source
C C 0.0033 0.0016 'International Tables Vol C Tables 4.2.6.8 and 6.1.1.4'
H H 0.0000 0.0000 'International Tables Vol C Tables 4.2.6.8 and 6.1.1.4'
F F 0.0171 0.0103 'International Tables Vol C Tables 4.2.6.8 and 6.1.1.4'
P P 0.1023 0.0942 'International Tables Vol C Tables 4.2.6.8 and 6.1.1.4'
Cl Cl 0.1484 0.1585 'International Tables Vol C Tables 4.2.6.8 and 6.1.1.4'
Au Au -2.0133 8.8022 'International Tables Vol C Tables 4.2.6.8 and 6.1.1.4'

loop_
_geom_angle_atom_site_label_1
_geom_angle_atom_site_label_2
_geom_angle_atom_site_label_3
_geom_angle_site_symmetry_1
_geom_angle_site_symmetry_3
_geom_angle
_geom_angle_publ_flag
P1 Au P2 . . 177.85(13) yes
P1 Au Au . 7_565 91.18(10) yes
P2 Au Au . 7_565 90.89(9) yes
C21 P1 C11 . . 107.9(7) ?
C21 P1 C1 . . 106.6(8) yes
C11 P1 C1 . . 105.0(6) ?
C21 P1 Au . . 113.9(5) yes
C11 P1 Au . . 111.9(4) ?
C1 P1 Au . . 111.1(5) yes
C31 P2 C41 . . 104.7(6) ?
C31 P2 C2 . . 107.5(8) yes
C41 P2 C2 . . 106.3(6) ?
C31 P2 Au . . 114.0(4) yes
C41 P2 Au . . 113.1(4) yes
C2 P2 Au . . 110.7(5) yes
F11 P3 F11 . 7_575 176.9(10) ?
F11 P3 F13 . . 90.8(5) ?
F11 P3 F13 7_575 . 90.8(5) ?
F11 P3 F12 . . 91.3(5) ?
F11 P3 F12 7_575 . 91.3(5) ?
F13 P3 F12 . . 91.0(7) ?
F11 P3 F15 . . 89.2(5) ?
F11 P3 F15 7_575 . 89.2(5) ?
F13 P3 F15 . . 177.9(8) ?
F12 P3 F15 . . 91.0(7) ?
F11 P3 F14 . . 88.7(5) ?
F11 P3 F14 7_575 . 88.7(5) ?
F13 P3 F14 . . 86.5(7) ?
F12 P3 F14 . . 177.6(7) ?
F15 P3 F14 . . 91.4(7) ?
F21 P4 F21 . 7_575 176.3(19) ?
F21 P4 F24 . . 88.9(12) ?
F21 P4 F24 7_575 . 88.9(12) ?
F21 P4 F22 . . 91.1(12) ?
F21 P4 F22 7_575 . 91.1(12) ?
F24 P4 F22 . . 177.8(10) ?
F21 P4 F23 . . 88.5(8) ?
F21 P4 F23 7_575 . 88.5(8) ?
F24 P4 F23 . . 88.2(9) ?
F22 P4 F23 . . 89.6(9) ?
F21 P4 F25 . . 91.5(8) ?
F21 P4 F25 7_575 . 91.5(8) ?
F24 P4 F25 . . 92.2(9) ?
F22 P4 F25 . . 89.9(8) ?
F23 P4 F25 . . 179.6(9) ?
P1 C1 P1 7_565 . 114.4(9) ?
P1 C1 H1A 7_565 . 108.7 ?
P1 C1 H1A . . 108.7 ?
P1 C1 H1B 7_565 . 108.7 ?
P1 C1 H1B . . 108.7 ?
H1A C1 H1B . . 107.6 ?
Cl1 C01 Cl2 . . 115.5(18) ?
Cl1 C01 H01A . . 108.4 ?
Cl2 C01 H01A . . 108.4 ?
Cl1 C01 H01B . . 108.4 ?
Cl2 C01 H01B . . 108.4 ?
H01A C01 H01B . . 107.5 ?
P2 C2 P2 7_565 . 113.8(9) ?
P2 C2 H2A 7_565 . 108.8 ?
P2 C2 H2A . . 108.8 ?
P2 C2 H2B 7_565 . 108.8 ?
P2 C2 H2B . . 108.8 ?
H2A C2 H2B . . 107.7 ?
C16 C11 C12 . . 118.0(14) ?
C16 C11 P1 . . 124.6(13) ?
C12 C11 P1 . . 117.0(11) ?
C13 C12 C11 . . 120.3(17) ?
C13 C12 H12A . . 119.8 ?
C11 C12 H12A . . 119.8 ?
C12 C13 C14 . . 120.0(19) ?
C12 C13 H13A . . 120.0 ?
C14 C13 H13A . . 120.0 ?
C15 C14 C13 . . 119.4(18) ?
C15 C14 H14A . . 120.3 ?
C13 C14 H14A . . 120.3 ?
C14 C15 C16 . . 122(2) ?
C14 C15 H15A . . 119.2 ?
C16 C15 H15A . . 119.2 ?
C11 C16 C15 . . 120.5(18) ?
C11 C16 H16A . . 119.8 ?
C15 C16 H16A . . 119.8 ?
C26 C21 C22 . . 120.0(14) ?
C26 C21 P1 . . 118.9(11) ?
C22 C21 P1 . . 121.1(12) ?
C23 C22 C21 . . 118.5(17) ?
C23 C22 H22A . . 120.8 ?
C21 C22 H22A . . 120.8 ?
C24 C23 C22 . . 122.0(17) ?
C24 C23 H23A . . 119.0 ?
C22 C23 H23A . . 119.0 ?
C23 C24 C25 . . 119.1(17) ?
C23 C24 H24A . . 120.4 ?
C25 C24 H24A . . 120.4 ?
C24 C25 C26 . . 120.8(18) ?
C24 C25 H25A . . 119.6 ?
C26 C25 H25A . . 119.6 ?
C21 C26 C25 . . 119.6(16) ?
C21 C26 H26A . . 120.2 ?
C25 C26 H26A . . 120.2 ?
C32 C31 C36 . . 116.9(14) ?
C32 C31 P2 . . 121.4(12) ?
C36 C31 P2 . . 121.8(10) ?
C31 C32 C33 . . 120.9(18) ?
C31 C32 H32A . . 119.5 ?
C33 C32 H32A . . 119.5 ?
C34 C33 C32 . . 119.1(18) ?
C34 C33 H33A . . 120.5 ?
C32 C33 H33A . . 120.5 ?
C35 C34 C33 . . 120.2(16) ?
C35 C34 H34A . . 119.9 ?
C33 C34 H34A . . 119.9 ?
C34 C35 C36 . . 120.9(17) ?
C34 C35 H35A . . 119.6 ?
C36 C35 H35A . . 119.6 ?
C35 C36 C31 . . 122.0(16) ?
C35 C36 H36A . . 119.0 ?
C31 C36 H36A . . 119.0 ?
C46 C41 C42 . . 117.3(13) ?
C46 C41 P2 . . 117.3(11) ?
C42 C41 P2 . . 125.3(11) ?
C43 C42 C41 . . 118.4(16) ?
C43 C42 H42A . . 120.8 ?
C41 C42 H42A . . 120.8 ?
C44 C43 C42 . . 124.2(19) ?
C44 C43 H43A . . 117.9 ?
C42 C43 H43A . . 117.9 ?
C43 C44 C45 . . 118.3(17) ?
C43 C44 H44A . . 120.8 ?
C45 C44 H44A . . 120.8 ?
C46 C45 C44 . . 119.0(18) ?
C46 C45 H45A . . 120.5 ?
C44 C45 H45A . . 120.5 ?
C41 C46 C45 . . 122.8(17) ?
C41 C46 H46A . . 118.6 ?
C45 C46 H46A . . 118.6 ?

loop_
_geom_bond_atom_site_label_1
_geom_bond_atom_site_label_2
_geom_bond_site_symmetry_2
_geom_bond_distance
_geom_bond_publ_flag
Au P1 . 2.314(3) yes
Au P2 . 2.318(3) ?
Au Au 7_565 2.9792(10) yes
Cl1 C01 . 1.63(3) ?
Cl2 C01 . 1.73(3) ?
P1 C21 . 1.804(14) yes
P1 C11 . 1.815(13) ?
P1 C1 . 1.829(10) ?
P2 C31 . 1.786(13) ?
P2 C41 . 1.811(13) ?
P2 C2 . 1.821(9) yes
P3 F11 . 1.551(11) ?
P3 F11 7_575 1.551(11) ?
P3 F13 . 1.570(13) ?
P3 F12 . 1.577(12) ?
P3 F15 . 1.579(14) ?
P3 F14 . 1.599(12) ?
P4 F21 . 1.435(15) ?
P4 F21 7_575 1.435(15) ?
P4 F24 . 1.516(19) ?
P4 F22 . 1.547(16) ?
P4 F23 . 1.576(14) ?
P4 F25 . 1.581(14) ?
C1 P1 7_565 1.829(10) ?
C1 H1A . 0.9700 ?
C1 H1B . 0.9700 ?
C01 H01A . 0.9700 ?
C01 H01B . 0.9700 ?
C2 P2 7_565 1.821(9) ?
C2 H2A . 0.9700 ?
C2 H2B . 0.9700 ?
C11 C16 . 1.360(19) ?
C11 C12 . 1.41(2) ?
C12 C13 . 1.37(2) ?
C12 H12A . 0.9300 ?
C13 C14 . 1.38(3) ?
C13 H13A . 0.9300 ?
C14 C15 . 1.35(3) ?
C14 H14A . 0.9300 ?
C15 C16 . 1.38(2) ?
C15 H15A . 0.9300 ?
C16 H16A . 0.9300 ?
C21 C26 . 1.365(19) ?
C21 C22 . 1.392(19) ?
C22 C23 . 1.39(2) ?
C22 H22A . 0.9300 ?
C23 C24 . 1.34(2) ?
C23 H23A . 0.9300 ?
C24 C25 . 1.37(2) ?
C24 H24A . 0.9300 ?
C25 C26 . 1.38(2) ?
C25 H25A . 0.9300 ?
C26 H26A . 0.9300 ?
C31 C32 . 1.377(19) ?
C31 C36 . 1.378(18) ?
C32 C33 . 1.40(2) ?
C32 H32A . 0.9300 ?
C33 C34 . 1.37(3) ?
C33 H33A . 0.9300 ?
C34 C35 . 1.33(2) ?
C34 H34A . 0.9300 ?
C35 C36 . 1.36(2) ?
C35 H35A . 0.9300 ?
C36 H36A . 0.9300 ?
C41 C46 . 1.35(2) ?
C41 C42 . 1.383(19) ?
C42 C43 . 1.38(2) ?
C42 H42A . 0.9300 ?
C43 C44 . 1.30(3) ?
C43 H43A . 0.9300 ?
C44 C45 . 1.38(3) ?
C44 H44A . 0.9300 ?
C45 C46 . 1.37(2) ?
C45 H45A . 0.9300 ?
C46 H46A . 0.9300 ?
